data_7007664
loop_
_publ_author_name
'Cotton, F. Albert'
'Murillo, Carlos A.'
'Wang, Xiaoping'
'Wilkinson, Chad C.'

_publ_section_title
;
 Strong reducing agents containing dimolybdenum Mo2(4+) units and their
 oxidized cations with Mo2(5+/6+) cores stabilized by bicyclic
 guanidinate anions with a seven-membered ring.
;
_journal_issue 38
_journal_name_full 'Dalton transactions (Cambridge, England : 2003)'
_journal_page_first 4623
_journal_page_last 4631
_journal_paper_doi 10.1039/b608422b
_journal_year 2006
_chemical_formula_moiety 'C6 H13 I N2 S'
_chemical_formula_sum 'C6 H13 I N2 S'
_chemical_formula_weight 272.14
_chemical_name_common 2-methylmercapto-delta$2!-1,3-diazacycloheptane
_chemical_name_systematic
;
2-methylmercapto-delta^2^-1,3-diazacycloheptane
;
_space_group_IT_number 19
_symmetry_cell_setting orthorhombic
_symmetry_space_group_name_Hall 'P 2ac 2ab'
_symmetry_space_group_name_H-M 'P 21 21 21'
_atom_sites_solution_hydrogens geom
_atom_sites_solution_primary direct
_atom_sites_solution_secondary difmap
_audit_creation_method SHELXL-97
_cell_angle_alpha 90.00
_cell_angle_beta 90.00
_cell_angle_gamma 90.00
_cell_formula_units_Z 4
_cell_length_a 8.924(3)
_cell_length_b 10.537(3)
_cell_length_c 11.061(3)
_cell_measurement_reflns_used 6800
_cell_measurement_temperature 213(2)
_cell_measurement_theta_max 27.499
_cell_measurement_theta_min 2.282
_cell_volume 1040.1(5)
_computing_cell_refinement 'Bruker SMART'
_computing_data_collection 'Bruker SMART'
_computing_data_reduction 'Bruker SAINT'
_computing_molecular_graphics XP
_computing_structure_refinement 'SHELXL-97 (Sheldrick, 1997)'
_computing_structure_solution 'SHELXS-97 (Sheldrick, 1990)'
_diffrn_ambient_temperature 213(2)
_diffrn_measured_fraction_theta_full 0.996
_diffrn_measured_fraction_theta_max 0.996
_diffrn_measurement_device_type 'Bruker SMART'
_diffrn_measurement_method \w-scans
_diffrn_radiation_monochromator graphite
_diffrn_radiation_source 'normal-focus sealed tube'
_diffrn_radiation_type MoK\a
_diffrn_radiation_wavelength 0.71073
_diffrn_reflns_av_R_equivalents 0.0298
_diffrn_reflns_av_sigmaI/netI 0.0275
_diffrn_reflns_limit_h_max 11
_diffrn_reflns_limit_h_min -11
_diffrn_reflns_limit_k_max 11
_diffrn_reflns_limit_k_min -13
_diffrn_reflns_limit_l_max 14
_diffrn_reflns_limit_l_min -14
_diffrn_reflns_number 7302
_diffrn_reflns_theta_full 27.50
_diffrn_reflns_theta_max 27.50
_diffrn_reflns_theta_min 2.67
_exptl_absorpt_coefficient_mu 3.222
_exptl_absorpt_correction_T_max 0.4997
_exptl_absorpt_correction_T_min 0.3188
_exptl_absorpt_correction_type multi-scan
_exptl_absorpt_process_details SADABS
_exptl_crystal_colour colorless
_exptl_crystal_density_diffrn 1.738
_exptl_crystal_density_meas ?
_exptl_crystal_density_method .
_exptl_crystal_description block
_exptl_crystal_F_000 528
_exptl_crystal_size_max 0.46
_exptl_crystal_size_mid 0.28
_exptl_crystal_size_min 0.25
_refine_diff_density_max 0.296
_refine_diff_density_min -0.796
_refine_diff_density_rms 0.129
_refine_ls_abs_structure_details 'Flack H D (1983), Acta Cryst. A39, 876-881'
_refine_ls_abs_structure_Flack 0.00(2)
_refine_ls_extinction_method none
_refine_ls_goodness_of_fit_ref 1.128
_refine_ls_hydrogen_treatment noref
_refine_ls_matrix_type full
_refine_ls_number_parameters 91
_refine_ls_number_reflns 2368
_refine_ls_number_restraints 0
_refine_ls_restrained_S_all 1.128
_refine_ls_R_factor_all 0.0187
_refine_ls_R_factor_gt 0.0184
_refine_ls_shift/su_max 0.001
_refine_ls_shift/su_mean 0.000
_refine_ls_structure_factor_coef Fsqd
_refine_ls_weighting_details 'calc w=1/[\s^2^(Fo^2^)+(0.0212P)^2^+0.1085P] where P=(Fo^2^+2Fc^2^)/3'
_refine_ls_weighting_scheme calc
_refine_ls_wR_factor_gt 0.0457
_refine_ls_wR_factor_ref 0.0461
_reflns_number_gt 2336
_reflns_number_total 2368
_reflns_threshold_expression >2sigma(I)
_cod_data_source_file b608422b.txt
_cod_data_source_block SIIHI
_cod_depositor_comments
;
The following automatic conversions were performed:
'_symmetry_cell_setting' value 'Orthorhombic' changed to 'orthorhombic'
according to '/home/saulius/struct/CIF-dictionaries/cif_core.dic'
dictionary named 'cif_core.dic' version 2.4.1 from 2010-06-29.

Automatic conversion script
Id: cif_fix_enum 1527 2010-12-29 10:47:43Z saulius 
;
_cod_original_cell_volume 1040.2(5)
_cod_original_sg_symbol_H-M 'P 2(1) 2(1) 2(1)'
_cod_database_code 7007664

loop_
_symmetry_equiv_pos_as_xyz
'x, y, z'
'-x+1/2, -y, z+1/2'
'-x, y+1/2, -z+1/2'
'x+1/2, -y+1/2, -z'

loop_
_atom_site_label
_atom_site_type_symbol
_atom_site_fract_x
_atom_site_fract_y
_atom_site_fract_z
_atom_site_U_iso_or_equiv
_atom_site_adp_type
_atom_site_occupancy
_atom_site_symmetry_multiplicity
_atom_site_calc_flag
_atom_site_refinement_flags
_atom_site_disorder_assembly
_atom_site_disorder_group
I1 I 0.300415(15) 0.844712(15) 0.193810(14) 0.03708(6) Uani 1 1 d . . .
S1 S 0.28303(7) 0.79527(6) -0.20380(6) 0.03986(13) Uani 1 1 d . . .
C5 C 0.3008(3) 0.6529(2) -0.12361(19) 0.0322(4) Uani 1 1 d . . .
N1 N 0.1734(2) 0.5897(2) -0.1102(2) 0.0365(4) Uani 1 1 d . . .
H1A H 0.0918 0.6344 -0.1038 0.044 Uiso 1 1 calc R . .
N2 N 0.4319(2) 0.6097(2) -0.08539(19) 0.0343(4) Uani 1 1 d . . .
H2A H 0.5109 0.6343 -0.1251 0.041 Uiso 1 1 calc R . .
C2 C 0.2252(3) 0.3868(3) 0.0042(3) 0.0480(7) Uani 1 1 d . . .
H3A H 0.1924 0.2980 0.0061 0.058 Uiso 1 1 calc R . .
H3B H 0.1877 0.4282 0.0775 0.058 Uiso 1 1 calc R . .
C3 C 0.3956(3) 0.3908(3) 0.0048(2) 0.0410(6) Uani 1 1 d . . .
H4A H 0.4328 0.3387 0.0718 0.049 Uiso 1 1 calc R . .
H4B H 0.4331 0.3539 -0.0707 0.049 Uiso 1 1 calc R . .
C1 C 0.1574(3) 0.4510(3) -0.1051(3) 0.0460(6) Uani 1 1 d . . .
H2B H 0.2035 0.4149 -0.1777 0.055 Uiso 1 1 calc R . .
H2C H 0.0504 0.4304 -0.1076 0.055 Uiso 1 1 calc R . .
C4 C 0.4569(3) 0.5240(3) 0.0179(2) 0.0416(6) Uani 1 1 d . . .
H5A H 0.4118 0.5625 0.0898 0.050 Uiso 1 1 calc R . .
H5B H 0.5650 0.5182 0.0323 0.050 Uiso 1 1 calc R . .
C6 C 0.4388(3) 0.8886(3) -0.1495(2) 0.0415(6) Uani 1 1 d . . .
H6A H 0.4383 0.9708 -0.1889 0.062 Uiso 1 1 calc R . .
H6B H 0.5319 0.8451 -0.1675 0.062 Uiso 1 1 calc R . .
H6C H 0.4298 0.9000 -0.0627 0.062 Uiso 1 1 calc R . .

loop_
_atom_site_aniso_label
_atom_site_aniso_U_11
_atom_site_aniso_U_22
_atom_site_aniso_U_33
_atom_site_aniso_U_23
_atom_site_aniso_U_13
_atom_site_aniso_U_12
I1 0.02347(8) 0.04035(9) 0.04740(9) 0.00032(7) 0.00172(6) 0.00079(6)
S1 0.0384(3) 0.0418(3) 0.0394(3) 0.0041(2) -0.0086(3) 0.0014(3)
C5 0.0298(10) 0.0354(11) 0.0315(9) -0.0027(8) 0.0002(8) 0.0051(13)
N1 0.0225(10) 0.0380(11) 0.0490(12) -0.0021(8) -0.0018(8) 0.0050(8)
N2 0.0236(9) 0.0399(10) 0.0394(10) 0.0046(9) 0.0020(8) 0.0025(8)
C2 0.0396(16) 0.0434(15) 0.0609(17) 0.0088(12) 0.0015(13) -0.0008(12)
C3 0.0397(14) 0.0368(13) 0.0465(14) 0.0038(10) -0.0024(12) 0.0077(11)
C1 0.0376(13) 0.0387(14) 0.0616(17) -0.0021(12) -0.0107(12) -0.0053(11)
C4 0.0354(13) 0.0427(14) 0.0467(13) 0.0059(11) -0.0088(10) -0.0002(11)
C6 0.0373(13) 0.0390(13) 0.0482(14) 0.0062(11) -0.0034(11) -0.0016(11)

loop_
_atom_type_symbol
_atom_type_description
_atom_type_scat_dispersion_real
_atom_type_scat_dispersion_imag
_atom_type_scat_source
C C 0.0033 0.0016 'International Tables Vol C Tables 4.2.6.8 and 6.1.1.4'
H H 0.0000 0.0000 'International Tables Vol C Tables 4.2.6.8 and 6.1.1.4'
N N 0.0061 0.0033 'International Tables Vol C Tables 4.2.6.8 and 6.1.1.4'
S S 0.1246 0.1234 'International Tables Vol C Tables 4.2.6.8 and 6.1.1.4'
I I -0.4742 1.8119 'International Tables Vol C Tables 4.2.6.8 and 6.1.1.4'

loop_
_geom_angle_atom_site_label_1
_geom_angle_atom_site_label_2
_geom_angle_atom_site_label_3
_geom_angle
_geom_angle_site_symmetry_1
_geom_angle_site_symmetry_3
_geom_angle_publ_flag
C5 S1 C6 103.20(12) . . ?
N2 C5 N1 123.3(2) . . ?
N2 C5 S1 122.45(18) . . ?
N1 C5 S1 114.16(17) . . ?
C5 N1 C1 125.9(2) . . ?
C5 N2 C4 126.3(2) . . ?
C1 C2 C3 113.0(3) . . ?
C4 C3 C2 112.8(2) . . ?
N1 C1 C2 115.9(2) . . ?
N2 C4 C3 116.1(2) . . ?

loop_
_geom_bond_atom_site_label_1
_geom_bond_atom_site_label_2
_geom_bond_distance
_geom_bond_site_symmetry_2
_geom_bond_publ_flag
S1 C5 1.750(3) . ?
S1 C6 1.805(3) . ?
C5 N2 1.325(3) . ?
C5 N1 1.326(3) . ?
N1 C1 1.469(3) . ?
N2 C4 1.473(3) . ?
C2 C1 1.511(4) . ?
C2 C3 1.522(4) . ?
C3 C4 1.513(4) . ?

loop_
_cod_related_entry_id
_cod_related_entry_database
_cod_related_entry_code
1 ChemSpider 174160
